data_4131741
loop_
_publ_author_name
'Zeng, Mingshuo'
'Murphy, Stephen K.'
'Herzon, Seth B.'

_publ_section_title
;
 Development of a Modular Synthetic Route to (+)-Pleuromutilin,
 (+)-12-epi-Mutilins, and Related Structures.
;
_journal_issue 45
_journal_name_full 'Journal of the American Chemical Society'
_journal_page_first 16377
_journal_page_last 16388
_journal_paper_doi 10.1021/jacs.7b09869
_journal_volume 139
_journal_year 2017
_chemical_absolute_configuration ad
_chemical_formula_moiety 'C14 H20 O3'
_chemical_formula_sum 'C14 H20 O3'
_chemical_formula_weight 236.30
_space_group_crystal_system monoclinic
_space_group_IT_number 4
_space_group_name_Hall 'P 2yb'
_space_group_name_H-M_alt 'P 1 21 1'
_atom_sites_solution_hydrogens mixed
_atom_sites_solution_primary direct
_atom_sites_solution_secondary difmap
_audit_creation_method SHELXL-2014/7
_cell_angle_alpha 90
_cell_angle_beta 113.779(4)
_cell_angle_gamma 90
_cell_formula_units_Z 2
_cell_length_a 8.5539(6)
_cell_length_b 7.6851(5)
_cell_length_c 10.5736(7)
_cell_measurement_reflns_used 122
_cell_measurement_temperature 93(2)
_cell_measurement_theta_max 68.3
_cell_measurement_theta_min 4.6
_cell_volume 636.08(8)
_computing_cell_refinement 'CrystalClear-SM Expert 2.0 r15 (Rigaku, 2011)'
_computing_data_collection 'CrystalClear-SM Expert 2.0 r15 (Rigaku, 2011)'
_computing_data_reduction 'CrystalClear-SM Expert 2.0 r15 (Rigaku, 2011)'
_computing_molecular_graphics
; 
Dolomanov, O.V.; Bourhis, L.J.; Gildea, R.J.; Howard, J.A.K.; Puschmann, H., 
OLEX2: A complete structure solution, refinement and analysis program 
(2009). J. Appl. Cryst., 42, 339-341. 
;
_computing_publication_material 'CIFTAB-2013/2 (Sheldrick, 2014)'
_computing_structure_refinement 'SHELXL-2014/7 (Sheldrick, 2014)'
_computing_structure_solution 'SHELXT-2014/5 (Sheldrick, 2014)'
_diffrn_ambient_temperature 93(2)
_diffrn_detector_area_resol_mean 22.2
_diffrn_measured_fraction_theta_full 0.982
_diffrn_measured_fraction_theta_max 0.973
_diffrn_measurement_device_type 'Rigaku Saturn 944+ CCD'
_diffrn_measurement_method \w
_diffrn_radiation_type CuK\a
_diffrn_radiation_wavelength 1.54178
_diffrn_reflns_av_R_equivalents 0.0608
_diffrn_reflns_av_unetI/netI 0.0276
_diffrn_reflns_Laue_measured_fraction_full 0.982
_diffrn_reflns_Laue_measured_fraction_max 0.973
_diffrn_reflns_limit_h_max 10
_diffrn_reflns_limit_h_min -10
_diffrn_reflns_limit_k_max 9
_diffrn_reflns_limit_k_min -9
_diffrn_reflns_limit_l_max 11
_diffrn_reflns_limit_l_min -12
_diffrn_reflns_number 22671
_diffrn_reflns_point_group_measured_fraction_full 0.979
_diffrn_reflns_point_group_measured_fraction_max 0.969
_diffrn_reflns_theta_full 67.679
_diffrn_reflns_theta_max 67.944
_diffrn_reflns_theta_min 4.570
_diffrn_source 'Sealed Tube'
_exptl_absorpt_coefficient_mu 0.687
_exptl_absorpt_correction_T_max 1.000
_exptl_absorpt_correction_T_min 0.784
_exptl_absorpt_correction_type multi-scan
_exptl_absorpt_process_details 'Jacobson, R. (1998) Private Communication'
_exptl_crystal_colour Colorless
_exptl_crystal_density_diffrn 1.234
_exptl_crystal_density_method 'not measured'
_exptl_crystal_description Block
_exptl_crystal_F_000 256
_exptl_crystal_size_max 0.220
_exptl_crystal_size_mid 0.210
_exptl_crystal_size_min 0.150
_refine_diff_density_max 0.209
_refine_diff_density_min -0.129
_refine_diff_density_rms 0.027
_refine_ls_abs_structure_details
; 
 Flack x determined using 1019 quotients [(I+)-(I-)]/[(I+)+(I-)] 
 (Parsons, Flack and Wagner, Acta Cryst. B69 (2013) 249-259). 
;
_refine_ls_abs_structure_Flack 0.02(6)
_refine_ls_extinction_method none
_refine_ls_goodness_of_fit_ref 1.084
_refine_ls_hydrogen_treatment mixed
_refine_ls_matrix_type full
_refine_ls_number_parameters 160
_refine_ls_number_reflns 2260
_refine_ls_number_restraints 2
_refine_ls_restrained_S_all 1.086
_refine_ls_R_factor_all 0.0274
_refine_ls_R_factor_gt 0.0272
_refine_ls_shift/su_max 0.000
_refine_ls_shift/su_mean 0.000
_refine_ls_structure_factor_coef Fsqd
_refine_ls_weighting_details 'w=1/[\s^2^(Fo^2^)+(0.0385P)^2^+0.0744P] where P=(Fo^2^+2Fc^2^)/3'
_refine_ls_weighting_scheme calc
_refine_ls_wR_factor_gt 0.0716
_refine_ls_wR_factor_ref 0.0717
_reflns_Friedel_coverage 0.842
_reflns_Friedel_fraction_full 0.976
_reflns_Friedel_fraction_max 0.965
_reflns_number_gt 2237
_reflns_number_total 2260
_reflns_threshold_expression 'I > 2\s(I)'
_cod_data_source_file ja7b09869_si_004.cif
_cod_data_source_block 007-16109
_cod_original_sg_symbol_H-M 'P 21'
_cod_database_code 4131741
_shelx_shelxl_version_number 2014/7
_shelx_space_group_comment
; 
The symmetry employed for this shelxl refinement is uniquely defined 
by the following loop, which should always be used as a source of 
symmetry information in preference to the above space-group names. 
They are only intended as comments. 
;
_shelx_estimated_absorpt_t_min 0.864
_shelx_estimated_absorpt_t_max 0.904

loop_
_space_group_symop_operation_xyz
'x, y, z'
'-x, y+1/2, -z'

loop_
_atom_site_label
_atom_site_type_symbol
_atom_site_fract_x
_atom_site_fract_y
_atom_site_fract_z
_atom_site_U_iso_or_equiv
_atom_site_adp_type
_atom_site_occupancy
_atom_site_site_symmetry_order
_atom_site_calc_flag
_atom_site_refinement_flags_posn
_atom_site_refinement_flags_adp
O1 O 0.49505(15) 0.40605(17) 0.06414(12) 0.0300(3) Uani 1 1 d . .
O2 O 0.25313(16) 0.54856(18) -0.04688(12) 0.0340(3) Uani 1 1 d . .
O3 O 0.60379(17) 0.17951(16) 0.22052(13) 0.0301(3) Uani 1 1 d D .
H3 H 0.660(3) 0.124(4) 0.172(3) 0.056(8) Uiso 1 1 d D .
C1 C 0.5442(2) 0.4571(2) 0.29986(17) 0.0231(4) Uani 1 1 d . .
H1 H 0.5453 0.3791 0.3759 0.028 Uiso 1 1 calc R U
C2 C 0.6117(2) 0.3569(2) 0.20617(18) 0.0264(4) Uani 1 1 d . .
C3 C 0.7844(2) 0.4329(3) 0.22635(19) 0.0294(4) Uani 1 1 d . .
H3A H 0.8038 0.4258 0.1403 0.035 Uiso 1 1 calc R U
H3B H 0.8786 0.3726 0.3016 0.035 Uiso 1 1 calc R U
C4 C 0.7681(2) 0.6217(2) 0.2647(2) 0.0289(4) Uani 1 1 d . .
H4A H 0.7003 0.6908 0.1816 0.035 Uiso 1 1 calc R U
H4B H 0.8819 0.6760 0.3118 0.035 Uiso 1 1 calc R U
C5 C 0.6758(2) 0.6086(2) 0.36260(18) 0.0259(4) Uani 1 1 d . .
C6 C 0.5935(2) 0.7823(2) 0.37514(19) 0.0299(4) Uani 1 1 d . .
H6A H 0.5725 0.7804 0.4606 0.036 Uiso 1 1 calc R U
H6B H 0.6749 0.8779 0.3840 0.036 Uiso 1 1 calc R U
C7 C 0.4261(2) 0.8202(2) 0.2529(2) 0.0310(4) Uani 1 1 d . .
H7A H 0.4465 0.8272 0.1673 0.037 Uiso 1 1 calc R U
H7B H 0.3809 0.9339 0.2667 0.037 Uiso 1 1 calc R U
C8 C 0.2956(2) 0.6785(3) 0.23769(19) 0.0290(4) Uani 1 1 d . .
H8 H 0.2908 0.6652 0.3301 0.035 Uiso 1 1 calc R U
C9 C 0.3569(2) 0.5025(2) 0.20421(18) 0.0255(4) Uani 1 1 d . .
C10 C 0.3589(2) 0.4937(2) 0.06126(18) 0.0272(4) Uani 1 1 d . .
C11 C 0.7964(2) 0.5541(2) 0.50778(18) 0.0312(4) Uani 1 1 d . .
H11 H 0.7429 0.5151 0.5658 0.037 Uiso 1 1 calc R U
C12 C 0.9643(3) 0.5535(3) 0.5639(2) 0.0406(5) Uani 1 1 d . .
H12A H 1.0261 0.5909 0.5117 0.049 Uiso 1 1 calc R U
H12B H 1.0238 0.5158 0.6566 0.049 Uiso 1 1 calc R U
C13 C 0.1166(2) 0.7346(3) 0.1365(2) 0.0395(5) Uani 1 1 d . .
H13A H 0.0817 0.8384 0.1724 0.059 Uiso 1 1 calc R U
H13B H 0.0353 0.6402 0.1261 0.059 Uiso 1 1 calc R U
H13C H 0.1184 0.7611 0.0465 0.059 Uiso 1 1 calc R U
C14 C 0.2389(2) 0.3525(3) 0.20855(19) 0.0313(4) Uani 1 1 d . .
H14A H 0.1249 0.3688 0.1349 0.047 Uiso 1 1 calc R U
H14B H 0.2307 0.3521 0.2984 0.047 Uiso 1 1 calc R U
H14C H 0.2862 0.2413 0.1951 0.047 Uiso 1 1 calc R U

loop_
_atom_site_aniso_label
_atom_site_aniso_U_11
_atom_site_aniso_U_22
_atom_site_aniso_U_33
_atom_site_aniso_U_23
_atom_site_aniso_U_13
_atom_site_aniso_U_12
O1 0.0316(6) 0.0373(7) 0.0193(6) -0.0001(5) 0.0084(5) 0.0005(5)
O2 0.0309(7) 0.0431(8) 0.0206(6) 0.0058(6) 0.0029(5) -0.0031(6)
O3 0.0331(6) 0.0258(6) 0.0303(7) -0.0021(5) 0.0116(5) -0.0021(5)
C1 0.0201(8) 0.0262(8) 0.0199(8) 0.0016(6) 0.0047(6) 0.0003(6)
C2 0.0269(8) 0.0279(9) 0.0215(8) -0.0008(7) 0.0066(7) -0.0009(7)
C3 0.0268(9) 0.0337(9) 0.0295(9) -0.0024(7) 0.0133(7) -0.0010(7)
C4 0.0257(9) 0.0303(9) 0.0312(10) -0.0016(7) 0.0119(7) -0.0054(7)
C5 0.0230(8) 0.0290(9) 0.0226(9) -0.0017(7) 0.0060(7) -0.0014(7)
C6 0.0305(9) 0.0291(9) 0.0284(9) -0.0052(7) 0.0099(7) -0.0020(7)
C7 0.0331(9) 0.0284(9) 0.0317(9) 0.0026(7) 0.0131(8) 0.0040(8)
C8 0.0251(9) 0.0369(10) 0.0245(9) 0.0050(7) 0.0095(7) 0.0037(7)
C9 0.0209(8) 0.0318(10) 0.0198(8) 0.0029(6) 0.0040(6) -0.0015(7)
C10 0.0265(9) 0.0282(9) 0.0240(9) -0.0003(7) 0.0071(7) -0.0069(7)
C11 0.0297(9) 0.0325(9) 0.0252(9) -0.0033(8) 0.0046(7) -0.0030(8)
C12 0.0317(10) 0.0416(11) 0.0354(11) -0.0003(9) -0.0001(8) 0.0013(9)
C13 0.0266(9) 0.0496(13) 0.0390(11) 0.0076(9) 0.0098(8) 0.0082(9)
C14 0.0243(8) 0.0400(10) 0.0257(9) 0.0048(7) 0.0061(7) -0.0051(7)

loop_
_atom_type_symbol
_atom_type_description
_atom_type_scat_dispersion_real
_atom_type_scat_dispersion_imag
_atom_type_scat_source
C C 0.0181 0.0091 'International Tables Vol C Tables 4.2.6.8 and 6.1.1.4'
H H 0.0000 0.0000 'International Tables Vol C Tables 4.2.6.8 and 6.1.1.4'
O O 0.0492 0.0322 'International Tables Vol C Tables 4.2.6.8 and 6.1.1.4'

loop_
_geom_angle_atom_site_label_1
_geom_angle_atom_site_label_2
_geom_angle_atom_site_label_3
_geom_angle
C10 O1 C2 112.19(13)
C2 O3 H3 109.5(18)
C2 C1 C9 104.49(14)
C2 C1 C5 104.57(13)
C9 C1 C5 119.05(14)
C2 C1 H1 109.4
C9 C1 H1 109.4
C5 C1 H1 109.4
O3 C2 O1 108.79(14)
O3 C2 C3 116.96(16)
O1 C2 C3 105.31(14)
O3 C2 C1 112.13(15)
O1 C2 C1 104.52(13)
C3 C2 C1 108.21(14)
C2 C3 C4 102.40(14)
C2 C3 H3A 111.3
C4 C3 H3A 111.3
C2 C3 H3B 111.3
C4 C3 H3B 111.3
H3A C3 H3B 109.2
C3 C4 C5 104.06(14)
C3 C4 H4A 110.9
C5 C4 H4A 110.9
C3 C4 H4B 110.9
C5 C4 H4B 110.9
H4A C4 H4B 109.0
C11 C5 C4 111.94(15)
C11 C5 C6 107.40(15)
C4 C5 C6 112.20(15)
C11 C5 C1 107.54(14)
C4 C5 C1 103.87(14)
C6 C5 C1 113.87(14)
C7 C6 C5 113.55(15)
C7 C6 H6A 108.9
C5 C6 H6A 108.9
C7 C6 H6B 108.9
C5 C6 H6B 108.9
H6A C6 H6B 107.7
C6 C7 C8 110.60(15)
C6 C7 H7A 109.5
C8 C7 H7A 109.5
C6 C7 H7B 109.5
C8 C7 H7B 109.5
H7A C7 H7B 108.1
C7 C8 C13 110.84(16)
C7 C8 C9 110.47(14)
C13 C8 C9 115.00(16)
C7 C8 H8 106.7
C13 C8 H8 106.7
C9 C8 H8 106.7
C10 C9 C8 114.12(14)
C10 C9 C14 105.41(14)
C8 C9 C14 111.17(14)
C10 C9 C1 102.43(14)
C8 C9 C1 113.89(14)
C14 C9 C1 109.15(14)
O2 C10 O1 120.63(16)
O2 C10 C9 128.22(17)
O1 C10 C9 111.07(14)
C12 C11 C5 128.96(18)
C12 C11 H11 115.5
C5 C11 H11 115.5
C11 C12 H12A 120.0
C11 C12 H12B 120.0
H12A C12 H12B 120.0
C8 C13 H13A 109.5
C8 C13 H13B 109.5
H13A C13 H13B 109.5
C8 C13 H13C 109.5
H13A C13 H13C 109.5
H13B C13 H13C 109.5
C9 C14 H14A 109.5
C9 C14 H14B 109.5
H14A C14 H14B 109.5
C9 C14 H14C 109.5
H14A C14 H14C 109.5
H14B C14 H14C 109.5

loop_
_geom_bond_atom_site_label_1
_geom_bond_atom_site_label_2
_geom_bond_distance
O1 C10 1.335(2)
O1 C2 1.478(2)
O2 C10 1.212(2)
O3 C2 1.376(2)
O3 H3 0.93(2)
C1 C2 1.540(3)
C1 C9 1.551(2)
C1 C5 1.568(2)
C1 H1 1.0000
C2 C3 1.521(3)
C3 C4 1.528(3)
C3 H3A 0.9900
C3 H3B 0.9900
C4 C5 1.537(3)
C4 H4A 0.9900
C4 H4B 0.9900
C5 C11 1.523(2)
C5 C6 1.540(2)
C6 C7 1.521(2)
C6 H6A 0.9900
C6 H6B 0.9900
C7 C8 1.521(3)
C7 H7A 0.9900
C7 H7B 0.9900
C8 C13 1.534(3)
C8 C9 1.542(3)
C8 H8 1.0000
C9 C10 1.520(3)
C9 C14 1.545(2)
C11 C12 1.314(3)
C11 H11 0.9500
C12 H12A 0.9500
C12 H12B 0.9500
C13 H13A 0.9800
C13 H13B 0.9800
C13 H13C 0.9800
C14 H14A 0.9800
C14 H14B 0.9800
C14 H14C 0.9800

loop_
_geom_hbond_atom_site_label_D
_geom_hbond_atom_site_label_H
_geom_hbond_atom_site_label_A
_geom_hbond_distance_DH
_geom_hbond_distance_HA
_geom_hbond_distance_DA
_geom_hbond_angle_DHA
_geom_hbond_site_symmetry_A
O3 H3 O2 0.93(2) 1.85(2) 2.7738(18) 168(3) 2_645

loop_
_geom_torsion_atom_site_label_1
_geom_torsion_atom_site_label_2
_geom_torsion_atom_site_label_3
_geom_torsion_atom_site_label_4
_geom_torsion
C10 O1 C2 O3 109.97(16)
C10 O1 C2 C3 -123.90(16)
C10 O1 C2 C1 -9.97(18)
C9 C1 C2 O3 -97.47(16)
C5 C1 C2 O3 136.70(14)
C9 C1 C2 O1 20.21(17)
C5 C1 C2 O1 -105.63(14)
C9 C1 C2 C3 132.06(15)
C5 C1 C2 C3 6.23(18)
O3 C2 C3 C4 -156.79(15)
O1 C2 C3 C4 82.29(16)
C1 C2 C3 C4 -29.04(18)
C2 C3 C4 C5 40.93(18)
C3 C4 C5 C11 78.36(17)
C3 C4 C5 C6 -160.81(14)
C3 C4 C5 C1 -37.38(17)
C2 C1 C5 C11 -99.83(16)
C9 C1 C5 C11 144.05(16)
C2 C1 C5 C4 18.97(17)
C9 C1 C5 C4 -97.14(18)
C2 C1 C5 C6 141.30(15)
C9 C1 C5 C6 25.2(2)
C11 C5 C6 C7 -158.30(16)
C4 C5 C6 C7 78.27(19)
C1 C5 C6 C7 -39.4(2)
C5 C6 C7 C8 60.0(2)
C6 C7 C8 C13 167.51(16)
C6 C7 C8 C9 -63.83(19)
C7 C8 C9 C10 -68.90(19)
C13 C8 C9 C10 57.5(2)
C7 C8 C9 C14 172.04(14)
C13 C8 C9 C14 -61.6(2)
C7 C8 C9 C1 48.2(2)
C13 C8 C9 C1 174.62(16)
C2 C1 C9 C10 -22.47(17)
C5 C1 C9 C10 93.69(17)
C2 C1 C9 C8 -146.20(14)
C5 C1 C9 C8 -30.0(2)
C2 C1 C9 C14 88.91(17)
C5 C1 C9 C14 -154.93(15)
C2 O1 C10 O2 177.67(15)
C2 O1 C10 C9 -5.11(19)
C8 C9 C10 O2 -41.8(2)
C14 C9 C10 O2 80.5(2)
C1 C9 C10 O2 -165.35(18)
C8 C9 C10 O1 141.27(14)
C14 C9 C10 O1 -96.46(16)
C1 C9 C10 O1 17.70(18)
C4 C5 C11 C12 15.5(3)
C6 C5 C11 C12 -108.1(2)
C1 C5 C11 C12 129.0(2)
